data_1520246
loop_
_publ_author_name
'Callear, Samantha K.'
'Hursthouse, Michael B.'

_publ_section_title
;
 DL-Tartaric Acid + Morpholine monohydrate
;
_journal_name_full 'Crystal Structure Report Archive'
_journal_page_first 455
_journal_year 2008
_chemical_formula_sum 'C8 H17 N O8'
_chemical_formula_weight 255.23
_chemical_name_systematic
;
DL-Tartaric Acid & Morpholine
;
_space_group_IT_number 2
_symmetry_cell_setting triclinic
_symmetry_space_group_name_Hall '-P 1'
_symmetry_space_group_name_H-M 'P -1'
_atom_sites_solution_hydrogens geom
_atom_sites_solution_primary direct
_atom_sites_solution_secondary difmap
_cell_angle_alpha 98.680(10)
_cell_angle_beta 106.417(8)
_cell_angle_gamma 105.156(8)
_cell_formula_units_Z 2
_cell_length_a 7.6152(7)
_cell_length_b 8.2002(11)
_cell_length_c 10.1113(12)
_cell_measurement_reflns_used 2511
_cell_measurement_temperature 120(2)
_cell_measurement_theta_max 27.48
_cell_measurement_theta_min 2.91
_cell_volume 567.11(12)
_computing_cell_refinement 'DENZO (Otwinowski & Minor, 1997) & COLLECT (Hooft, R.W.W., 1998)'
_computing_data_collection 'COLLECT (Hooft, R.W.W., 1998)'
_computing_data_reduction 'DENZO (Otwinowski & Minor, 1997) & COLLECT (Hooft, R.W.W., 1998)'
_computing_structure_refinement 'SHELXL-97 (Sheldrick, 1997)'
_diffrn_ambient_temperature 120(2)
_diffrn_detector_area_resol_mean 9.091
_diffrn_measured_fraction_theta_full 0.998
_diffrn_measured_fraction_theta_max 0.998
_diffrn_measurement_device_type 'Bruker-Nonius 95mm CCD camera on \k-goniostat'
_diffrn_measurement_method '\f & \w scans'
_diffrn_radiation_monochromator graphite
_diffrn_radiation_source 'Bruker-Nonius FR591 rotating anode'
_diffrn_radiation_type MoK\a
_diffrn_radiation_wavelength 0.71073
_diffrn_reflns_av_R_equivalents 0.0299
_diffrn_reflns_av_sigmaI/netI 0.0258
_diffrn_reflns_limit_h_max 9
_diffrn_reflns_limit_h_min -9
_diffrn_reflns_limit_k_max 10
_diffrn_reflns_limit_k_min -10
_diffrn_reflns_limit_l_max 13
_diffrn_reflns_limit_l_min -13
_diffrn_reflns_number 12484
_diffrn_reflns_theta_full 27.48
_diffrn_reflns_theta_max 27.48
_diffrn_reflns_theta_min 2.94
_exptl_absorpt_coefficient_mu 0.135
_exptl_absorpt_correction_T_max 0.9761
_exptl_absorpt_correction_T_min 0.9481
_exptl_absorpt_correction_type multi-scan
_exptl_absorpt_process_details 'SADABS V2.10 (Sheldrick, G.M., 2003)'
_exptl_crystal_colour colourless
_exptl_crystal_density_diffrn 1.495
_exptl_crystal_density_method 'not measured'
_exptl_crystal_description block
_exptl_crystal_F_000 272
_exptl_crystal_size_max 0.40
_exptl_crystal_size_mid 0.20
_exptl_crystal_size_min 0.18
_refine_diff_density_max 0.282
_refine_diff_density_min -0.283
_refine_diff_density_rms 0.050
_refine_ls_extinction_method none
_refine_ls_goodness_of_fit_ref 1.053
_refine_ls_hydrogen_treatment mixed
_refine_ls_matrix_type full
_refine_ls_number_parameters 165
_refine_ls_number_reflns 2591
_refine_ls_number_restraints 3
_refine_ls_restrained_S_all 1.053
_refine_ls_R_factor_all 0.0474
_refine_ls_R_factor_gt 0.0358
_refine_ls_shift/su_max 0.003
_refine_ls_shift/su_mean 0.000
_refine_ls_structure_factor_coef Fsqd
_refine_ls_weighting_details 'calc w=1/[\s^2^(Fo^2^)+(0.0462P)^2^+0.1866P] where P=(Fo^2^+2Fc^2^)/3'
_refine_ls_weighting_scheme calc
_refine_ls_wR_factor_gt 0.0869
_refine_ls_wR_factor_ref 0.0939
_reflns_number_gt 2159
_reflns_number_total 2591
_reflns_threshold_expression >2sigma(I)
_cod_data_source_file eCrystal-455.cif
_cod_data_source_block 04skc0004p-1
_cod_depositor_comments
;
Citation :
Callear, Samantha K. and Hursthouse, Michael B. (2008) 
University of Southampton, Crystal Structure Report Archive. 
(doi:10.5258/ecrystals/455)

More at:
http://ecrystals.chem.soton.ac.uk/455/

The following automatic conversions were performed:

'_symmetry_cell_setting' value 'Triclinic' changed to 'triclinic'
according to the built-in table from CIF Core dictionary named
'cif_core.dic' version 2.4.1 from 2010-06-29.

Automatic conversion script
Id: cif_fix_values 3392 2015-05-12 13:50:21Z andrius 
;
_cod_original_cell_volume 567.11(11)
_cod_original_sg_symbol_H-M P-1
_cod_database_code 1520246

loop_
_symmetry_equiv_pos_as_xyz
'x, y, z'
'-x, -y, -z'

loop_
_atom_site_label
_atom_site_type_symbol
_atom_site_fract_x
_atom_site_fract_y
_atom_site_fract_z
_atom_site_U_iso_or_equiv
_atom_site_adp_type
_atom_site_occupancy
_atom_site_symmetry_multiplicity
_atom_site_calc_flag
_atom_site_refinement_flags
_atom_site_disorder_assembly
_atom_site_disorder_group
C1 C -0.39248(17) 0.18708(15) 0.63598(13) 0.0146(3) Uani 1 1 d . . .
C2 C -0.22552(17) 0.15338(15) 0.59431(13) 0.0137(2) Uani 1 1 d . . .
H2 H -0.2756 0.0873 0.4925 0.016 Uiso 1 1 calc R . .
C3 C -0.06942(16) 0.32448(15) 0.61290(12) 0.0127(2) Uani 1 1 d . . .
H3 H -0.1302 0.3924 0.5503 0.015 Uiso 1 1 calc R . .
C4 C 0.08794(17) 0.28274(15) 0.56014(13) 0.0137(2) Uani 1 1 d . . .
O1A O -0.44448(13) 0.12846(12) 0.72635(10) 0.0220(2) Uani 1 1 d . . .
O1B O -0.47472(12) 0.28053(12) 0.56008(10) 0.0195(2) Uani 1 1 d . . .
H1 H -0.5671 0.2943 0.5852 0.029 Uiso 1 1 calc R . .
O2 O -0.14853(13) 0.05095(11) 0.68075(9) 0.0166(2) Uani 1 1 d . . .
H2O H -0.1147 -0.0202 0.6329 0.025 Uiso 1 1 calc R . .
O3 O 0.00153(12) 0.42563(10) 0.75448(9) 0.01444(19) Uani 1 1 d . . .
H3O H 0.0625 0.3754 0.8083 0.022 Uiso 1 1 calc R . .
O4A O 0.02972(13) 0.18951(11) 0.43541(9) 0.0175(2) Uani 1 1 d . . .
O4B O 0.25840(12) 0.34217(12) 0.64233(10) 0.0224(2) Uani 1 1 d . . .
C22 C 0.2834(2) 0.31109(17) 1.21080(14) 0.0208(3) Uani 1 1 d . . .
H22B H 0.3487 0.3833 1.3094 0.025 Uiso 1 1 calc R . .
H22A H 0.1436 0.2633 1.1953 0.025 Uiso 1 1 calc R . .
C23 C 0.3135(2) 0.42125(17) 1.10773(14) 0.0219(3) Uani 1 1 d . . .
H23B H 0.2553 0.5149 1.1190 0.026 Uiso 1 1 calc R . .
H23A H 0.4537 0.4763 1.1284 0.026 Uiso 1 1 calc R . .
C25 C 0.3161(2) 0.1863(2) 0.94401(15) 0.0284(3) Uani 1 1 d . . .
H25B H 0.4561 0.2423 0.9648 0.034 Uiso 1 1 calc R . .
H25A H 0.2589 0.1192 0.8435 0.034 Uiso 1 1 calc R . .
C26 C 0.28704(19) 0.06514(17) 1.03930(14) 0.0211(3) Uani 1 1 d . . .
H26B H 0.1476 0.0015 1.0131 0.025 Uiso 1 1 calc R . .
H26A H 0.3544 -0.0213 1.0271 0.025 Uiso 1 1 calc R . .
N21 N 0.36405(16) 0.16553(13) 1.18956(11) 0.0179(2) Uani 1 1 d . . .
H21A H 0.4965 0.2102 1.2174 0.021 Uiso 1 1 calc R . .
H21B H 0.3340 0.0920 1.2460 0.021 Uiso 1 1 calc R . .
O24 O 0.22727(16) 0.31720(14) 0.96530(10) 0.0309(3) Uani 1 1 d . . .
O1W O 0.24959(13) -0.24702(12) 0.77433(11) 0.0223(2) Uani 1 1 d D . .
H1W H 0.170(3) -0.216(2) 0.7115(19) 0.047(6) Uiso 1 1 d D . .
H2W H 0.187(3) -0.349(2) 0.773(2) 0.042(5) Uiso 1 1 d D . .

loop_
_atom_site_aniso_label
_atom_site_aniso_U_11
_atom_site_aniso_U_22
_atom_site_aniso_U_33
_atom_site_aniso_U_23
_atom_site_aniso_U_13
_atom_site_aniso_U_12
C1 0.0112(6) 0.0122(5) 0.0178(6) 0.0002(4) 0.0049(5) 0.0013(4)
C2 0.0128(6) 0.0139(6) 0.0149(6) 0.0030(4) 0.0057(5) 0.0042(5)
C3 0.0124(6) 0.0135(6) 0.0133(6) 0.0035(4) 0.0049(4) 0.0052(5)
C4 0.0137(6) 0.0131(5) 0.0187(6) 0.0078(5) 0.0082(5) 0.0060(5)
O1A 0.0229(5) 0.0237(5) 0.0291(5) 0.0114(4) 0.0178(4) 0.0106(4)
O1B 0.0135(4) 0.0259(5) 0.0247(5) 0.0092(4) 0.0097(4) 0.0100(4)
O2 0.0202(5) 0.0136(4) 0.0219(5) 0.0066(3) 0.0119(4) 0.0086(4)
O3 0.0145(4) 0.0135(4) 0.0147(4) 0.0018(3) 0.0043(3) 0.0051(3)
O4A 0.0180(4) 0.0217(5) 0.0169(5) 0.0045(3) 0.0082(4) 0.0107(4)
O4B 0.0117(4) 0.0298(5) 0.0246(5) 0.0024(4) 0.0057(4) 0.0075(4)
C22 0.0266(7) 0.0192(6) 0.0188(7) 0.0028(5) 0.0107(5) 0.0084(5)
C23 0.0299(7) 0.0218(6) 0.0164(6) 0.0054(5) 0.0068(5) 0.0129(6)
C25 0.0418(9) 0.0353(8) 0.0180(7) 0.0063(6) 0.0104(6) 0.0281(7)
C26 0.0174(6) 0.0201(6) 0.0227(7) -0.0011(5) 0.0051(5) 0.0062(5)
N21 0.0188(5) 0.0164(5) 0.0197(6) 0.0069(4) 0.0081(4) 0.0043(4)
O24 0.0456(6) 0.0386(6) 0.0148(5) 0.0035(4) 0.0041(4) 0.0321(5)
O1W 0.0180(5) 0.0177(5) 0.0262(5) 0.0075(4) 0.0016(4) 0.0026(4)

loop_
_atom_type_symbol
_atom_type_description
_atom_type_scat_dispersion_real
_atom_type_scat_dispersion_imag
_atom_type_scat_source
C C 0.0033 0.0016 'International Tables Vol C Tables 4.2.6.8 and 6.1.1.4'
H H 0.0000 0.0000 'International Tables Vol C Tables 4.2.6.8 and 6.1.1.4'
N N 0.0061 0.0033 'International Tables Vol C Tables 4.2.6.8 and 6.1.1.4'
O O 0.0106 0.0060 'International Tables Vol C Tables 4.2.6.8 and 6.1.1.4'

loop_
_geom_angle_atom_site_label_1
_geom_angle_atom_site_label_2
_geom_angle_atom_site_label_3
_geom_angle
_geom_angle_site_symmetry_1
_geom_angle_site_symmetry_3
O1A C1 O1B 124.82(11) . .
O1A C1 C2 122.61(11) . .
O1B C1 C2 112.53(11) . .
O2 C2 C1 108.09(10) . .
O2 C2 C3 110.48(10) . .
C1 C2 C3 111.00(10) . .
O2 C2 H2 109.1 . .
C1 C2 H2 109.1 . .
C3 C2 H2 109.1 . .
O3 C3 C2 111.22(10) . .
O3 C3 C4 113.74(10) . .
C2 C3 C4 108.59(9) . .
O3 C3 H3 107.7 . .
C2 C3 H3 107.7 . .
C4 C3 H3 107.7 . .
O4B C4 O4A 126.12(11) . .
O4B C4 C3 118.26(11) . .
O4A C4 C3 115.62(10) . .
C1 O1B H1 109.5 . .
C2 O2 H2O 109.5 . .
C3 O3 H3O 109.5 . .
N21 C22 C23 109.52(10) . .
N21 C22 H22B 109.8 . .
C23 C22 H22B 109.8 . .
N21 C22 H22A 109.8 . .
C23 C22 H22A 109.8 . .
H22B C22 H22A 108.2 . .
O24 C23 C22 110.38(11) . .
O24 C23 H23B 109.6 . .
C22 C23 H23B 109.6 . .
O24 C23 H23A 109.6 . .
C22 C23 H23A 109.6 . .
H23B C23 H23A 108.1 . .
O24 C25 C26 110.38(11) . .
O24 C25 H25B 109.6 . .
C26 C25 H25B 109.6 . .
O24 C25 H25A 109.6 . .
C26 C25 H25A 109.6 . .
H25B C25 H25A 108.1 . .
N21 C26 C25 109.94(11) . .
N21 C26 H26B 109.7 . .
C25 C26 H26B 109.7 . .
N21 C26 H26A 109.7 . .
C25 C26 H26A 109.7 . .
H26B C26 H26A 108.2 . .
C26 N21 C22 111.91(10) . .
C26 N21 H21A 109.2 . .
C22 N21 H21A 109.2 . .
C26 N21 H21B 109.2 . .
C22 N21 H21B 109.2 . .
H21A N21 H21B 107.9 . .
C23 O24 C25 110.73(10) . .
H1W O1W H2W 104.3(16) . .

loop_
_geom_bond_atom_site_label_1
_geom_bond_atom_site_label_2
_geom_bond_distance
_geom_bond_site_symmetry_2
C1 O1A 1.2085(16) .
C1 O1B 1.3135(16) .
C1 C2 1.5237(16) .
C2 O2 1.4152(15) .
C2 C3 1.5294(17) .
C2 H2 1.0000 .
C3 O3 1.4140(14) .
C3 C4 1.5358(16) .
C3 H3 1.0000 .
C4 O4B 1.2452(15) .
C4 O4A 1.2598(15) .
O1B H1 0.8400 .
O2 H2O 0.8400 .
O3 H3O 0.8400 .
C22 N21 1.4928(16) .
C22 C23 1.5052(19) .
C22 H22B 0.9900 .
C22 H22A 0.9900 .
C23 O24 1.4265(16) .
C23 H23B 0.9900 .
C23 H23A 0.9900 .
C25 O24 1.4313(16) .
C25 C26 1.503(2) .
C25 H25B 0.9900 .
C25 H25A 0.9900 .
C26 N21 1.4821(17) .
C26 H26B 0.9900 .
C26 H26A 0.9900 .
N21 H21A 0.9200 .
N21 H21B 0.9200 .
O1W H1W 0.865(14) .
O1W H2W 0.845(14) .

loop_
_geom_hbond_atom_site_label_D
_geom_hbond_atom_site_label_H
_geom_hbond_atom_site_label_A
_geom_hbond_distance_DH
_geom_hbond_distance_HA
_geom_hbond_distance_DA
_geom_hbond_angle_DHA
_geom_hbond_site_symmetry_A
O3 H3O O24 0.84 1.93 2.7549(13) 165.5 .
N21 H21A O1W 0.92 1.85 2.7436(15) 162.4 2_657
N21 H21B O2 0.92 1.98 2.8213(14) 151.9 2_557
N21 H21B O1A 0.92 2.21 2.8295(14) 124.3 2_557
O1B H1 O4B 0.84 1.70 2.5383(12) 174.6 1_455
O2 H2O O4A 0.84 1.80 2.6307(12) 167.6 2_556
O1W H1W O4A 0.865(14) 1.886(15) 2.7424(13) 170.2(18) 2_556
O1W H2W O3 0.845(14) 1.954(15) 2.7904(13) 170.0(17) 1_545
